data_7124354
loop_
_publ_author_name
'Zhang, Kuan'
'Han, Hua-Bin'
'Wang, Lele'
'Zhang, Ziying'
'Wang, Qi-Lin'
'Zhang, Wenjing'
'Bu, Zhanwei'

_publ_section_title
;
 An unexpected cascade reaction of 3-hydroxyoxindoles with
 coumarin-3-carboxylates to construct 2,3-dihydrobenzofuran spirooxindoles
;
_journal_name_full 'Chemical Communications'
_journal_paper_doi 10.1039/C9CC07114H
_journal_year 2019
_chemical_formula_moiety 'C24 H20 N2 O3'
_chemical_formula_sum 'C24 H20 N2 O3'
_chemical_formula_weight 384.42
_space_group_crystal_system monoclinic
_space_group_IT_number 14
_space_group_name_Hall '-P 2ybc'
_space_group_name_H-M_alt 'P 1 21/c 1'
_symmetry_space_group_name_Hall '-P 2ybc'
_symmetry_space_group_name_H-M 'P 1 21/c 1'
_atom_sites_solution_hydrogens mixed
_atom_sites_solution_primary dual
_audit_creation_date 2019-09-07
_audit_creation_method
;
Olex2 1.2
(compiled 2018.05.29 svn.r3508 for OlexSys, GUI svn.r5506)
;
_audit_update_record
;
2019-09-07 deposited with the CCDC.    2019-10-18 downloaded from the CCDC.
;
_cell_angle_alpha 90
_cell_angle_beta 97.147(4)
_cell_angle_gamma 90
_cell_formula_units_Z 4
_cell_length_a 18.878(3)
_cell_length_b 10.2614(12)
_cell_length_c 10.1973(10)
_cell_measurement_reflns_used 1430
_cell_measurement_temperature 150(2)
_cell_measurement_theta_max 25.40
_cell_measurement_theta_min 2.26
_cell_volume 1960.0(4)
_computing_cell_refinement 'SAINT V8.38A (?, 2016)'
_computing_data_reduction 'SAINT V8.38A (?, 2016)'
_computing_molecular_graphics 'Olex2 (Dolomanov et al., 2009)'
_computing_publication_material 'Olex2 (Dolomanov et al., 2009)'
_computing_structure_refinement 'ShelXL (Sheldrick, 2015)'
_computing_structure_solution 'ShelXT (Sheldrick, 2015)'
_diffrn_ambient_temperature 150.0
_diffrn_measured_fraction_theta_full 0.998
_diffrn_measured_fraction_theta_max 0.998
_diffrn_measurement_device_type 'Bruker APEX-II CCD'
_diffrn_measurement_method '\f and \w scans'
_diffrn_radiation_type MoK\a
_diffrn_radiation_wavelength 0.71073
_diffrn_reflns_av_R_equivalents 0.1170
_diffrn_reflns_av_unetI/netI 0.1035
_diffrn_reflns_Laue_measured_fraction_full 0.998
_diffrn_reflns_Laue_measured_fraction_max 0.998
_diffrn_reflns_limit_h_max 23
_diffrn_reflns_limit_h_min -23
_diffrn_reflns_limit_k_max 12
_diffrn_reflns_limit_k_min -12
_diffrn_reflns_limit_l_max 12
_diffrn_reflns_limit_l_min -12
_diffrn_reflns_number 17372
_diffrn_reflns_point_group_measured_fraction_full 0.998
_diffrn_reflns_point_group_measured_fraction_max 0.998
_diffrn_reflns_theta_full 25.242
_diffrn_reflns_theta_max 26.371
_diffrn_reflns_theta_min 2.175
_diffrn_standards_number 0
_exptl_absorpt_coefficient_mu 0.087
_exptl_absorpt_correction_T_max 0.7457
_exptl_absorpt_correction_T_min 0.6778
_exptl_absorpt_correction_type multi-scan
_exptl_absorpt_process_details
'SADABS-2016/2 (Bruker,2016/2) was used for absorption correction. wR2(int) was 0.1238 before and 0.0788 after correction. The Ratio of minimum to maximum transmission is 0.9089. The \l/2 correction factor is Not present.'
_exptl_crystal_colour colourless
_exptl_crystal_colour_primary colourless
_exptl_crystal_density_diffrn 1.303
_exptl_crystal_description plate
_exptl_crystal_F_000 808
_exptl_crystal_size_max 0.19
_exptl_crystal_size_mid 0.16
_exptl_crystal_size_min 0.04
_refine_diff_density_max 0.704
_refine_diff_density_min -0.290
_refine_diff_density_rms 0.065
_refine_ls_extinction_coef 0.0125(15)
_refine_ls_extinction_expression Fc^*^=kFc[1+0.001xFc^2^\l^3^/sin(2\q)]^-1/4^
_refine_ls_extinction_method 'SHELXL-2014/7 (Sheldrick 2014'
_refine_ls_goodness_of_fit_ref 1.046
_refine_ls_hydrogen_treatment mixed
_refine_ls_matrix_type full
_refine_ls_number_parameters 268
_refine_ls_number_reflns 3995
_refine_ls_number_restraints 0
_refine_ls_restrained_S_all 1.046
_refine_ls_R_factor_all 0.1398
_refine_ls_R_factor_gt 0.0635
_refine_ls_shift/su_max 0.000
_refine_ls_shift/su_mean 0.000
_refine_ls_structure_factor_coef Fsqd
_refine_ls_weighting_details 'w=1/[\s^2^(Fo^2^)+(0.0553P)^2^+0.6067P] where P=(Fo^2^+2Fc^2^)/3'
_refine_ls_weighting_scheme calc
_refine_ls_wR_factor_gt 0.1261
_refine_ls_wR_factor_ref 0.1635
_reflns_Friedel_coverage 0.000
_reflns_number_gt 2194
_reflns_number_total 3995
_reflns_threshold_expression 'I > 2\s(I)'
_cod_data_source_file c9cc07114h2.cif
_cod_data_source_block 1
_cod_database_code 7124354
_shelx_shelxl_version_number 2014/7
_shelx_space_group_comment
;
The symmetry employed for this shelxl refinement is uniquely defined
by the following loop, which should always be used as a source of
symmetry information in preference to the above space-group names.
They are only intended as comments.
;
_shelx_estimated_absorpt_t_max 0.997
_shelx_estimated_absorpt_t_min 0.984
_olex2_refinement_description
;
1. Fixed Uiso
 At 1.2 times of:
  All C(H) groups, All C(H,H) groups
 At 1.5 times of:
  All C(H,H,H) groups
2.a Ternary CH refined with riding coordinates:
 C15(H15)
2.b Secondary CH2 refined with riding coordinates:
 C16(H16A,H16B)
2.c Aromatic/amide H refined with riding coordinates:
 C5(H5), C6(H6), C7(H7), C8(H8), C10(H10), C11(H11), C12(H12), C13(H13),
 C20(H20), C21(H21), C22(H22), C23(H23), C24(H24)
2.d Idealised Me refined as rotating group:
 C18(H18A,H18B,H18C)
;
_olex2_submission_special_instructions 'No special instructions were received'

loop_
_space_group_symop_operation_xyz
'x, y, z'
'-x, y+1/2, -z+1/2'
'-x, -y, -z'
'x, -y-1/2, z-1/2'

loop_
_atom_site_label
_atom_site_type_symbol
_atom_site_fract_x
_atom_site_fract_y
_atom_site_fract_z
_atom_site_U_iso_or_equiv
_atom_site_adp_type
_atom_site_occupancy
_atom_site_site_symmetry_order
_atom_site_calc_flag
_atom_site_refinement_flags_posn
C1 C 0.74308(17) 0.5193(3) 0.7000(3) 0.0250(7) Uani 1 1 d .
C2 C 0.80434(16) 0.4504(3) 0.6400(3) 0.0215(7) Uani 1 1 d .
C3 C 0.83175(17) 0.5566(3) 0.5585(3) 0.0235(7) Uani 1 1 d .
C4 C 0.79476(17) 0.6708(3) 0.5789(3) 0.0260(7) Uani 1 1 d .
C5 C 0.80963(18) 0.7868(3) 0.5198(3) 0.0316(8) Uani 1 1 d .
H5 H 0.7841 0.8643 0.5342 0.038 Uiso 1 1 calc R
C6 C 0.86352(19) 0.7861(3) 0.4381(3) 0.0361(9) Uani 1 1 d .
H6 H 0.8751 0.8646 0.3963 0.043 Uiso 1 1 calc R
C7 C 0.90024(19) 0.6739(3) 0.4167(3) 0.0354(8) Uani 1 1 d .
H7 H 0.9365 0.6759 0.3601 0.042 Uiso 1 1 calc R
C8 C 0.88478(18) 0.5572(3) 0.4773(3) 0.0296(8) Uani 1 1 d .
H8 H 0.9103 0.4798 0.4628 0.036 Uiso 1 1 calc R
C9 C 0.88933(16) 0.3039(3) 0.7257(3) 0.0222(7) Uani 1 1 d .
C10 C 0.95071(17) 0.2532(3) 0.7955(3) 0.0283(8) Uani 1 1 d .
H10 H 0.9754 0.2974 0.8694 0.034 Uiso 1 1 calc R
C11 C 0.97452(18) 0.1345(3) 0.7523(3) 0.0323(8) Uani 1 1 d .
H11 H 1.0167 0.0967 0.7970 0.039 Uiso 1 1 calc R
C12 C 0.9379(2) 0.0704(3) 0.6453(3) 0.0356(9) Uani 1 1 d .
H12 H 0.9559 -0.0098 0.6166 0.043 Uiso 1 1 calc R
C13 C 0.87551(18) 0.1212(3) 0.5794(3) 0.0298(8) Uani 1 1 d .
H13 H 0.8499 0.0758 0.5074 0.036 Uiso 1 1 calc R
C14 C 0.85127(17) 0.2396(3) 0.6207(3) 0.0229(7) Uani 1 1 d .
C15 C 0.78475(16) 0.3169(3) 0.5754(3) 0.0235(7) Uani 1 1 d .
H15 H 0.7450 0.2794 0.6197 0.028 Uiso 1 1 calc R
C16 C 0.76197(17) 0.3125(3) 0.4269(3) 0.0280(7) Uani 1 1 d .
H16A H 0.7976 0.3599 0.3814 0.034 Uiso 1 1 calc R
H16B H 0.7613 0.2207 0.3969 0.034 Uiso 1 1 calc R
C17 C 0.68917(18) 0.3720(3) 0.3881(3) 0.0282(8) Uani 1 1 d .
C18 C 0.69365(19) 0.7426(3) 0.7047(3) 0.0383(9) Uani 1 1 d .
H18A H 0.6664 0.7800 0.6256 0.058 Uiso 1 1 calc GR
H18B H 0.7200 0.8119 0.7558 0.058 Uiso 1 1 calc GR
H18C H 0.6609 0.7005 0.7590 0.058 Uiso 1 1 calc GR
C19 C 0.58001(17) 0.3370(3) 0.2263(3) 0.0279(8) Uani 1 1 d .
C20 C 0.55468(19) 0.2586(3) 0.1191(3) 0.0351(8) Uani 1 1 d .
H20 H 0.5825 0.1874 0.0948 0.042 Uiso 1 1 calc R
C21 C 0.4889(2) 0.2848(4) 0.0481(3) 0.0476(10) Uani 1 1 d .
H21 H 0.4717 0.2318 -0.0254 0.057 Uiso 1 1 calc R
C22 C 0.4485(2) 0.3870(4) 0.0835(4) 0.0542(11) Uani 1 1 d .
H22 H 0.4033 0.4047 0.0346 0.065 Uiso 1 1 calc R
C23 C 0.4733(2) 0.4635(4) 0.1890(4) 0.0474(10) Uani 1 1 d .
H23 H 0.4450 0.5342 0.2129 0.057 Uiso 1 1 calc R
C24 C 0.53933(19) 0.4395(3) 0.2621(3) 0.0378(9) Uani 1 1 d .
H24 H 0.5561 0.4930 0.3355 0.045 Uiso 1 1 calc R
N1 N 0.74374(14) 0.6465(2) 0.6657(2) 0.0260(6) Uani 1 1 d .
N2 N 0.64736(15) 0.3033(3) 0.2954(2) 0.0282(7) Uani 1 1 d .
H2 H 0.6642(19) 0.229(4) 0.273(3) 0.044(11) Uiso 1 1 d .
O1 O 0.70373(12) 0.4671(2) 0.7712(2) 0.0329(6) Uani 1 1 d .
O2 O 0.85857(11) 0.42130(19) 0.75335(18) 0.0250(5) Uani 1 1 d .
O3 O 0.67187(13) 0.4745(2) 0.4370(2) 0.0437(7) Uani 1 1 d .

loop_
_atom_site_aniso_label
_atom_site_aniso_U_11
_atom_site_aniso_U_22
_atom_site_aniso_U_33
_atom_site_aniso_U_23
_atom_site_aniso_U_13
_atom_site_aniso_U_12
C1 0.0267(19) 0.0259(18) 0.0220(15) 0.0004(13) 0.0018(13) 0.0006(15)
C2 0.0226(18) 0.0213(17) 0.0199(14) 0.0003(12) 0.0004(12) 0.0013(14)
C3 0.0271(19) 0.0217(17) 0.0209(15) -0.0010(12) 0.0000(13) -0.0006(14)
C4 0.030(2) 0.0259(18) 0.0211(15) -0.0021(13) 0.0000(13) -0.0044(15)
C5 0.039(2) 0.0207(18) 0.0335(17) 0.0046(13) 0.0000(15) -0.0008(16)
C6 0.048(2) 0.029(2) 0.0310(17) 0.0073(14) 0.0025(16) -0.0085(18)
C7 0.040(2) 0.036(2) 0.0312(17) -0.0005(15) 0.0106(15) -0.0076(18)
C8 0.036(2) 0.0260(19) 0.0279(16) -0.0013(13) 0.0080(15) 0.0005(16)
C9 0.0258(18) 0.0188(17) 0.0230(15) 0.0017(12) 0.0068(13) 0.0017(14)
C10 0.0270(19) 0.0308(19) 0.0270(16) 0.0043(13) 0.0022(14) -0.0012(16)
C11 0.027(2) 0.035(2) 0.0362(18) 0.0130(15) 0.0074(15) 0.0096(16)
C12 0.048(2) 0.0243(18) 0.0363(18) 0.0049(14) 0.0136(17) 0.0126(17)
C13 0.040(2) 0.0242(18) 0.0244(16) 0.0008(13) 0.0013(14) 0.0059(16)
C14 0.0276(19) 0.0207(17) 0.0213(15) 0.0021(12) 0.0069(13) 0.0022(14)
C15 0.0263(18) 0.0205(17) 0.0238(15) -0.0003(12) 0.0033(12) 0.0007(14)
C16 0.0292(19) 0.0234(17) 0.0305(16) -0.0057(13) -0.0001(13) 0.0020(15)
C17 0.033(2) 0.0241(18) 0.0273(16) -0.0032(13) 0.0021(14) 0.0000(16)
C18 0.043(2) 0.027(2) 0.046(2) 0.0030(15) 0.0110(17) 0.0123(17)
C19 0.0225(19) 0.0336(19) 0.0267(16) 0.0001(14) -0.0005(13) -0.0009(16)
C20 0.033(2) 0.037(2) 0.0350(18) -0.0085(15) 0.0020(15) -0.0010(17)
C21 0.038(2) 0.061(3) 0.041(2) -0.0143(18) -0.0106(17) 0.001(2)
C22 0.033(2) 0.072(3) 0.053(2) -0.012(2) -0.0089(19) 0.008(2)
C23 0.035(2) 0.055(3) 0.051(2) -0.0137(19) -0.0036(18) 0.013(2)
C24 0.031(2) 0.043(2) 0.0385(19) -0.0107(16) -0.0007(16) 0.0045(18)
N1 0.0285(16) 0.0217(15) 0.0277(14) 0.0000(11) 0.0027(11) 0.0047(12)
N2 0.0297(17) 0.0274(16) 0.0265(14) -0.0081(12) -0.0010(11) 0.0031(14)
O1 0.0361(15) 0.0287(13) 0.0366(12) 0.0036(10) 0.0160(11) 0.0034(11)
O2 0.0288(13) 0.0213(12) 0.0240(10) -0.0014(8) -0.0001(9) 0.0015(10)
O3 0.0407(16) 0.0346(15) 0.0511(14) -0.0164(12) -0.0123(12) 0.0131(12)

loop_
_atom_type_symbol
_atom_type_description
_atom_type_scat_dispersion_real
_atom_type_scat_dispersion_imag
_atom_type_scat_source
C C 0.0033 0.0016 'International Tables Vol C Tables 4.2.6.8 and 6.1.1.4'
H H 0.0000 0.0000 'International Tables Vol C Tables 4.2.6.8 and 6.1.1.4'
N N 0.0061 0.0033 'International Tables Vol C Tables 4.2.6.8 and 6.1.1.4'
O O 0.0106 0.0060 'International Tables Vol C Tables 4.2.6.8 and 6.1.1.4'

loop_
_geom_angle_atom_site_label_1
_geom_angle_atom_site_label_2
_geom_angle_atom_site_label_3
_geom_angle
N1 C1 C2 107.9(3)
O1 C1 C2 125.0(3)
O1 C1 N1 127.0(3)
C3 C2 C1 102.3(2)
C3 C2 C15 119.2(2)
C15 C2 C1 115.0(2)
O2 C2 C1 105.2(2)
O2 C2 C3 109.1(2)
O2 C2 C15 105.1(2)
C4 C3 C2 108.3(3)
C8 C3 C2 131.6(3)
C8 C3 C4 120.1(3)
C3 C4 N1 109.8(3)
C5 C4 C3 121.9(3)
C5 C4 N1 128.3(3)
C4 C5 H5 121.3
C4 C5 C6 117.4(3)
C6 C5 H5 121.3
C5 C6 H6 119.4
C7 C6 C5 121.3(3)
C7 C6 H6 119.4
C6 C7 H7 119.6
C6 C7 C8 120.7(3)
C8 C7 H7 119.6
C3 C8 C7 118.6(3)
C3 C8 H8 120.7
C7 C8 H8 120.7
C14 C9 C10 122.8(3)
C14 C9 O2 112.5(3)
O2 C9 C10 124.7(3)
C9 C10 H10 121.6
C9 C10 C11 116.7(3)
C11 C10 H10 121.6
C10 C11 H11 119.4
C12 C11 C10 121.2(3)
C12 C11 H11 119.4
C11 C12 H12 119.5
C13 C12 C11 121.0(3)
C13 C12 H12 119.5
C12 C13 H13 120.7
C14 C13 C12 118.5(3)
C14 C13 H13 120.7
C9 C14 C13 119.7(3)
C9 C14 C15 108.6(2)
C13 C14 C15 131.6(3)
C2 C15 H15 107.6
C14 C15 C2 100.9(2)
C14 C15 H15 107.6
C14 C15 C16 114.2(2)
C16 C15 C2 118.3(2)
C16 C15 H15 107.6
C15 C16 H16A 109.1
C15 C16 H16B 109.1
H16A C16 H16B 107.8
C17 C16 C15 112.5(2)
C17 C16 H16A 109.1
C17 C16 H16B 109.1
N2 C17 C16 113.9(3)
O3 C17 C16 121.3(3)
O3 C17 N2 124.8(3)
H18A C18 H18B 109.5
H18A C18 H18C 109.5
H18B C18 H18C 109.5
N1 C18 H18A 109.5
N1 C18 H18B 109.5
N1 C18 H18C 109.5
C20 C19 N2 116.6(3)
C24 C19 C20 120.0(3)
C24 C19 N2 123.4(3)
C19 C20 H20 120.1
C21 C20 C19 119.8(3)
C21 C20 H20 120.1
C20 C21 H21 119.9
C22 C21 C20 120.2(3)
C22 C21 H21 119.9
C21 C22 H22 120.0
C23 C22 C21 120.0(4)
C23 C22 H22 120.0
C22 C23 H23 119.5
C22 C23 C24 121.0(4)
C24 C23 H23 119.5
C19 C24 C23 119.0(3)
C19 C24 H24 120.5
C23 C24 H24 120.5
C1 N1 C4 111.3(2)
C1 N1 C18 123.8(3)
C4 N1 C18 124.8(3)
C17 N2 C19 129.0(3)
C17 N2 H2 116(2)
C19 N2 H2 115(2)
C9 O2 C2 106.6(2)

loop_
_geom_bond_atom_site_label_1
_geom_bond_atom_site_label_2
_geom_bond_distance
C1 C2 1.545(4)
C1 N1 1.352(4)
C1 O1 1.225(3)
C2 C3 1.501(4)
C2 C15 1.545(4)
C2 O2 1.476(3)
C3 C4 1.393(4)
C3 C8 1.376(4)
C4 C5 1.379(4)
C4 N1 1.409(4)
C5 H5 0.9500
C5 C6 1.393(4)
C6 H6 0.9500
C6 C7 1.375(5)
C7 H7 0.9500
C7 C8 1.394(4)
C8 H8 0.9500
C9 C10 1.384(4)
C9 C14 1.380(4)
C9 O2 1.382(3)
C10 H10 0.9500
C10 C11 1.388(4)
C11 H11 0.9500
C11 C12 1.384(5)
C12 H12 0.9500
C12 C13 1.383(5)
C13 H13 0.9500
C13 C14 1.382(4)
C14 C15 1.508(4)
C15 H15 1.0000
C15 C16 1.523(4)
C16 H16A 0.9900
C16 H16B 0.9900
C16 C17 1.511(4)
C17 N2 1.352(4)
C17 O3 1.226(4)
C18 H18A 0.9800
C18 H18B 0.9800
C18 H18C 0.9800
C18 N1 1.455(4)
C19 C20 1.394(4)
C19 C24 1.378(4)
C19 N2 1.418(4)
C20 H20 0.9500
C20 C21 1.383(5)
C21 H21 0.9500
C21 C22 1.372(5)
C22 H22 0.9500
C22 C23 1.366(5)
C23 H23 0.9500
C23 C24 1.393(5)
C24 H24 0.9500
N2 H2 0.87(4)

loop_
_geom_hbond_atom_site_label_D
_geom_hbond_atom_site_label_H
_geom_hbond_atom_site_label_A
_geom_hbond_distance_DH
_geom_hbond_distance_HA
_geom_hbond_distance_DA
_geom_hbond_angle_DHA
_geom_hbond_site_symmetry_A
N2 H2 O1 0.87(4) 2.15(4) 2.994(4) 165(3) 4_565

loop_
_geom_torsion_atom_site_label_1
_geom_torsion_atom_site_label_2
_geom_torsion_atom_site_label_3
_geom_torsion_atom_site_label_4
_geom_torsion
C1 C2 C3 C4 4.1(3)
C1 C2 C3 C8 -177.9(3)
C1 C2 C15 C14 -139.3(2)
C1 C2 C15 C16 95.4(3)
C1 C2 O2 C9 145.2(2)
C2 C1 N1 C4 5.2(3)
C2 C1 N1 C18 -179.9(3)
C2 C3 C4 C5 178.1(3)
C2 C3 C4 N1 -1.4(3)
C2 C3 C8 C7 -177.8(3)
C2 C15 C16 C17 -70.9(4)
C3 C2 C15 C14 98.5(3)
C3 C2 C15 C16 -26.8(4)
C3 C2 O2 C9 -105.6(2)
C3 C4 C5 C6 0.0(5)
C3 C4 N1 C1 -2.5(3)
C3 C4 N1 C18 -177.4(3)
C4 C3 C8 C7 0.0(4)
C4 C5 C6 C7 0.3(5)
C5 C4 N1 C1 178.0(3)
C5 C4 N1 C18 3.1(5)
C5 C6 C7 C8 -0.4(5)
C6 C7 C8 C3 0.3(5)
C8 C3 C4 C5 -0.1(5)
C8 C3 C4 N1 -179.6(3)
C9 C10 C11 C12 -0.6(4)
C9 C14 C15 C2 17.2(3)
C9 C14 C15 C16 145.2(3)
C10 C9 C14 C13 -1.8(4)
C10 C9 C14 C15 175.4(3)
C10 C9 O2 C2 168.2(3)
C10 C11 C12 C13 -1.3(5)
C11 C12 C13 C14 1.6(5)
C12 C13 C14 C9 -0.1(4)
C12 C13 C14 C15 -176.6(3)
C13 C14 C15 C2 -166.0(3)
C13 C14 C15 C16 -38.0(4)
C14 C9 C10 C11 2.1(4)
C14 C9 O2 C2 -12.8(3)
C14 C15 C16 C17 170.6(3)
C15 C2 C3 C4 132.4(3)
C15 C2 C3 C8 -49.7(5)
C15 C2 O2 C9 23.3(3)
C15 C16 C17 N2 -137.6(3)
C15 C16 C17 O3 43.4(4)
C16 C17 N2 C19 -172.4(3)
C19 C20 C21 C22 -0.4(6)
C20 C19 C24 C23 -0.5(5)
C20 C19 N2 C17 168.8(3)
C20 C21 C22 C23 0.1(6)
C21 C22 C23 C24 0.0(6)
C22 C23 C24 C19 0.2(6)
C24 C19 C20 C21 0.6(5)
C24 C19 N2 C17 -12.7(5)
N1 C1 C2 C3 -5.6(3)
N1 C1 C2 C15 -136.4(3)
N1 C1 C2 O2 108.4(3)
N1 C4 C5 C6 179.4(3)
N2 C19 C20 C21 179.2(3)
N2 C19 C24 C23 -179.0(3)
O1 C1 C2 C3 177.6(3)
O1 C1 C2 C15 46.7(4)
O1 C1 C2 O2 -68.4(4)
O1 C1 N1 C4 -178.1(3)
O1 C1 N1 C18 -3.1(5)
O2 C2 C3 C4 -107.0(3)
O2 C2 C3 C8 71.0(4)
O2 C2 C15 C14 -24.1(3)
O2 C2 C15 C16 -149.4(2)
O2 C9 C10 C11 -179.0(2)
O2 C9 C14 C13 179.2(2)
O2 C9 C14 C15 -3.6(3)
O3 C17 N2 C19 6.5(5)
